data_4328847
loop_
_publ_author_name
'Allen Bowden'
'Simon J. Coles'
'Mateusz B. Pitak'
'Andrew W. G. Platt'

_publ_section_title
;
 Complexes of Lanthanide Nitrates with Tri Tert Butylphosphine Oxide
;
_journal_name_full 'Inorganic Chemistry'
_journal_page_first 4379
_journal_page_last 4389
_journal_paper_doi 10.1021/ic300142r
_journal_volume 51
_journal_year 2012
_chemical_formula_moiety 'C25 H57 Eu N3 O11.50 P2'
_chemical_formula_sum 'C25 H57 Eu N3 O11.5 P2'
_chemical_formula_weight 797.64
_chemical_name_common Eu
_chemical_name_systematic
;
 ?
;
_space_group_IT_number 15
_symmetry_cell_setting monoclinic
_symmetry_space_group_name_Hall '-C 2yc'
_symmetry_space_group_name_H-M 'C 1 2/c 1'
_atom_sites_solution_hydrogens geom
_atom_sites_solution_primary direct
_atom_sites_solution_secondary difmap
_audit_creation_method SHELXL-97
_cell_angle_alpha 90.00
_cell_angle_beta 93.8050(10)
_cell_angle_gamma 90.00
_cell_formula_units_Z 8
_cell_length_a 19.2591(2)
_cell_length_b 27.2034(3)
_cell_length_c 13.8018(2)
_cell_measurement_reflns_used 36275
_cell_measurement_temperature 120(2)
_cell_measurement_theta_max 27.48
_cell_measurement_theta_min 2.91
_cell_volume 7215.00(15)
_computing_cell_refinement 'DENZO (Otwinowski & Minor, 1997) & COLLECT (Hooft, R.W.W., 1998)'
_computing_data_collection 'COLLECT (Hooft, R.W.W., 1998)'
_computing_data_reduction 'DENZO (Otwinowski & Minor, 1997) & COLLECT (Hooft, R.W.W., 1998)'
_computing_structure_refinement 'SHELXL-97 (Sheldrick, 2008)'
_computing_structure_solution 'SHELXL-97 (Sheldrick, 2008)'
_diffrn_ambient_temperature 120(2)
_diffrn_detector_area_resol_mean '4096x4096pixels / 62x62mm'
_diffrn_measured_fraction_theta_full 0.997
_diffrn_measured_fraction_theta_max 0.997
_diffrn_measurement_device_type 'Bruker-Nonius APEX II CCD camera on \k-goniostat'
_diffrn_measurement_method '\f & \w scans'
_diffrn_radiation_monochromator '10cm confocal mirrors'
_diffrn_radiation_source 'Bruker-Nonius FR591 rotating anode'
_diffrn_radiation_type MoK\a
_diffrn_radiation_wavelength 0.71073
_diffrn_reflns_av_R_equivalents 0.0402
_diffrn_reflns_av_sigmaI/netI 0.0319
_diffrn_reflns_limit_h_max 25
_diffrn_reflns_limit_h_min -24
_diffrn_reflns_limit_k_max 34
_diffrn_reflns_limit_k_min -35
_diffrn_reflns_limit_l_max 17
_diffrn_reflns_limit_l_min -17
_diffrn_reflns_number 39965
_diffrn_reflns_theta_full 27.48
_diffrn_reflns_theta_max 27.48
_diffrn_reflns_theta_min 2.92
_exptl_absorpt_coefficient_mu 1.882
_exptl_absorpt_correction_T_max 0.8954
_exptl_absorpt_correction_T_min 0.8056
_exptl_absorpt_correction_type multi-scan
_exptl_absorpt_process_details 'SADABS 2007/2 (Sheldrick, G.M., 2007)'
_exptl_crystal_colour Colourless
_exptl_crystal_density_diffrn 1.469
_exptl_crystal_description Prism
_exptl_crystal_F_000 3304
_exptl_crystal_size_max 0.12
_exptl_crystal_size_mid 0.07
_exptl_crystal_size_min 0.06
_refine_diff_density_max 0.560
_refine_diff_density_min -0.749
_refine_diff_density_rms 0.086
_refine_ls_extinction_method none
_refine_ls_goodness_of_fit_ref 1.078
_refine_ls_hydrogen_treatment constr
_refine_ls_matrix_type full
_refine_ls_number_parameters 401
_refine_ls_number_reflns 8253
_refine_ls_number_restraints 2
_refine_ls_restrained_S_all 1.084
_refine_ls_R_factor_all 0.0331
_refine_ls_R_factor_gt 0.0278
_refine_ls_shift/su_max 0.004
_refine_ls_shift/su_mean 0.000
_refine_ls_structure_factor_coef Fsqd
_refine_ls_weighting_details 'calc w=1/[\s^2^(Fo^2^)+(0.0001P)^2^+27.4816P] where P=(Fo^2^+2Fc^2^)/3'
_refine_ls_weighting_scheme calc
_refine_ls_wR_factor_gt 0.0585
_refine_ls_wR_factor_ref 0.0618
_reflns_number_gt 7404
_reflns_number_total 8253
_reflns_threshold_expression >2\s(I)
_cod_data_source_file ic300142r_si_001_3.cif
_cod_data_source_block Eu
_cod_original_formula_sum 'C25 H57 Eu N3 O11.50 P2'
_cod_database_code 4328847

loop_
_symmetry_equiv_pos_as_xyz
'x, y, z'
'-x, y, -z+1/2'
'x+1/2, y+1/2, z'
'-x+1/2, y+1/2, -z+1/2'
'-x, -y, -z'
'x, -y, z-1/2'
'-x+1/2, -y+1/2, -z'
'x+1/2, -y+1/2, z-1/2'

loop_
_atom_site_label
_atom_site_type_symbol
_atom_site_fract_x
_atom_site_fract_y
_atom_site_fract_z
_atom_site_U_iso_or_equiv
_atom_site_adp_type
_atom_site_occupancy
_atom_site_symmetry_multiplicity
_atom_site_calc_flag
_atom_site_refinement_flags
_atom_site_disorder_assembly
_atom_site_disorder_group
C1 C 0.94860(13) 0.09610(10) -0.02913(19) 0.0204(5) Uani 1 1 d . . .
C2 C 1.00451(15) 0.09181(11) 0.0558(2) 0.0292(6) Uani 1 1 d . . .
H2A H 1.0281 0.0600 0.0525 0.044 Uiso 1 1 calc R . .
H2B H 0.9824 0.0944 0.1176 0.044 Uiso 1 1 calc R . .
H2C H 1.0386 0.1183 0.0514 0.044 Uiso 1 1 calc R . .
C3 C 0.90238(15) 0.04998(10) -0.0232(2) 0.0261(6) Uani 1 1 d . . .
H3A H 0.8729 0.0467 -0.0836 0.039 Uiso 1 1 calc R . .
H3B H 0.8729 0.0532 0.0316 0.039 Uiso 1 1 calc R . .
H3C H 0.9319 0.0208 -0.0140 0.039 Uiso 1 1 calc R . .
C4 C 0.98378(16) 0.09516(11) -0.1258(2) 0.0303(6) Uani 1 1 d . . .
H4A H 1.0141 0.1239 -0.1298 0.045 Uiso 1 1 calc R . .
H4B H 0.9481 0.0958 -0.1798 0.045 Uiso 1 1 calc R . .
H4C H 1.0116 0.0651 -0.1295 0.045 Uiso 1 1 calc R . .
C5 C 0.83333(14) 0.16481(11) -0.12052(18) 0.0239(6) Uani 1 1 d . . .
C6 C 0.86821(18) 0.19020(12) -0.2046(2) 0.0358(7) Uani 1 1 d . . .
H6A H 0.9062 0.1696 -0.2252 0.054 Uiso 1 1 calc R . .
H6B H 0.8868 0.2221 -0.1826 0.054 Uiso 1 1 calc R . .
H6C H 0.8338 0.1950 -0.2593 0.054 Uiso 1 1 calc R . .
C7 C 0.79912(16) 0.11653(12) -0.1582(2) 0.0332(7) Uani 1 1 d . . .
H7A H 0.7610 0.1241 -0.2066 0.050 Uiso 1 1 calc R . .
H7B H 0.7807 0.0986 -0.1039 0.050 Uiso 1 1 calc R . .
H7C H 0.8339 0.0962 -0.1882 0.050 Uiso 1 1 calc R . .
C8 C 0.77285(16) 0.19700(12) -0.0885(2) 0.0330(7) Uani 1 1 d . . .
H8A H 0.7373 0.2000 -0.1424 0.049 Uiso 1 1 calc R . .
H8B H 0.7905 0.2297 -0.0701 0.049 Uiso 1 1 calc R . .
H8C H 0.7524 0.1817 -0.0328 0.049 Uiso 1 1 calc R . .
C9 C 0.94837(14) 0.20627(9) 0.02383(19) 0.0216(5) Uani 1 1 d . . .
C10 C 0.97319(15) 0.20152(11) 0.1322(2) 0.0270(6) Uani 1 1 d . . .
H10A H 1.0007 0.2305 0.1523 0.041 Uiso 1 1 calc R . .
H10B H 1.0019 0.1720 0.1417 0.041 Uiso 1 1 calc R . .
H10C H 0.9327 0.1991 0.1714 0.041 Uiso 1 1 calc R . .
C11 C 0.90515(17) 0.25361(10) 0.0163(2) 0.0344(7) Uani 1 1 d . . .
H11A H 0.8630 0.2494 0.0514 0.052 Uiso 1 1 calc R . .
H11B H 0.8922 0.2607 -0.0522 0.052 Uiso 1 1 calc R . .
H11C H 0.9327 0.2809 0.0447 0.052 Uiso 1 1 calc R . .
C12 C 1.01239(16) 0.21210(11) -0.0368(2) 0.0325(7) Uani 1 1 d . . .
H12A H 0.9970 0.2154 -0.1056 0.049 Uiso 1 1 calc R . .
H12B H 1.0423 0.1831 -0.0279 0.049 Uiso 1 1 calc R . .
H12C H 1.0385 0.2415 -0.0154 0.049 Uiso 1 1 calc R . .
C13 C 0.73909(14) 0.08352(11) 0.51907(18) 0.0239(6) Uani 1 1 d . . .
C14 C 0.70471(16) 0.05729(12) 0.6027(2) 0.0327(7) Uani 1 1 d . . .
H14A H 0.7388 0.0536 0.6582 0.049 Uiso 1 1 calc R . .
H14B H 0.6884 0.0248 0.5809 0.049 Uiso 1 1 calc R . .
H14C H 0.6652 0.0768 0.6220 0.049 Uiso 1 1 calc R . .
C15 C 0.77025(16) 0.13263(12) 0.5563(2) 0.0323(7) Uani 1 1 d . . .
H15A H 0.7334 0.1530 0.5811 0.048 Uiso 1 1 calc R . .
H15B H 0.7910 0.1498 0.5029 0.048 Uiso 1 1 calc R . .
H15C H 0.8061 0.1263 0.6085 0.048 Uiso 1 1 calc R . .
C16 C 0.80184(15) 0.05253(12) 0.4898(2) 0.0319(7) Uani 1 1 d . . .
H16A H 0.8358 0.0495 0.5456 0.048 Uiso 1 1 calc R . .
H16B H 0.8237 0.0687 0.4362 0.048 Uiso 1 1 calc R . .
H16C H 0.7857 0.0198 0.4692 0.048 Uiso 1 1 calc R . .
C17 C 0.62813(14) 0.03622(10) 0.3747(2) 0.0241(6) Uani 1 1 d . . .
C18 C 0.60217(15) 0.03983(11) 0.2663(2) 0.0293(6) Uani 1 1 d . . .
H18A H 0.5769 0.0098 0.2469 0.044 Uiso 1 1 calc R . .
H18B H 0.6421 0.0438 0.2265 0.044 Uiso 1 1 calc R . .
H18C H 0.5711 0.0682 0.2568 0.044 Uiso 1 1 calc R . .
C19 C 0.67604(17) -0.00916(11) 0.3808(2) 0.0323(7) Uani 1 1 d . . .
H19A H 0.6906 -0.0159 0.4489 0.048 Uiso 1 1 calc R . .
H19B H 0.7172 -0.0028 0.3445 0.048 Uiso 1 1 calc R . .
H19C H 0.6509 -0.0377 0.3528 0.048 Uiso 1 1 calc R . .
C20 C 0.56596(16) 0.02672(12) 0.4369(2) 0.0345(7) Uani 1 1 d . . .
H20A H 0.5329 0.0541 0.4290 0.052 Uiso 1 1 calc R . .
H20B H 0.5826 0.0240 0.5053 0.052 Uiso 1 1 calc R . .
H20C H 0.5428 -0.0039 0.4159 0.052 Uiso 1 1 calc R . .
C21 C 0.62093(14) 0.14744(10) 0.42441(19) 0.0230(6) Uani 1 1 d . . .
C22 C 0.56191(15) 0.14866(12) 0.3439(2) 0.0304(6) Uani 1 1 d . . .
H22A H 0.5315 0.1202 0.3506 0.046 Uiso 1 1 calc R . .
H22B H 0.5817 0.1477 0.2803 0.046 Uiso 1 1 calc R . .
H22C H 0.5349 0.1789 0.3494 0.046 Uiso 1 1 calc R . .
C23 C 0.58847(16) 0.14790(11) 0.5237(2) 0.0305(6) Uani 1 1 d . . .
H23A H 0.5546 0.1747 0.5251 0.046 Uiso 1 1 calc R . .
H23B H 0.6252 0.1528 0.5754 0.046 Uiso 1 1 calc R . .
H23C H 0.5651 0.1165 0.5335 0.046 Uiso 1 1 calc R . .
C24 C 0.66360(16) 0.19467(10) 0.4111(2) 0.0282(6) Uani 1 1 d . . .
H24A H 0.6334 0.2234 0.4158 0.042 Uiso 1 1 calc R . .
H24B H 0.6830 0.1942 0.3472 0.042 Uiso 1 1 calc R . .
H24C H 0.7016 0.1964 0.4619 0.042 Uiso 1 1 calc R . .
N11 N 0.86492(13) 0.03367(9) 0.23106(16) 0.0278(5) Uani 1 1 d . . .
N21 N 0.65645(12) 0.12260(10) 0.08203(17) 0.0296(6) Uani 1 1 d . . .
N32 N 0.82887(13) 0.21248(9) 0.30709(18) 0.0284(5) Uani 1 1 d . . .
O1 O 0.84868(9) 0.14085(6) 0.07211(12) 0.0170(3) Uani 1 1 d . . .
O2 O 0.72300(9) 0.10457(7) 0.32468(12) 0.0175(4) Uani 1 1 d . . .
O11 O 0.88800(11) 0.07504(8) 0.26217(14) 0.0293(4) Uani 1 1 d . . .
O12 O 0.80466(11) 0.03492(7) 0.18617(15) 0.0310(5) Uani 1 1 d . . .
O13 O 0.89769(14) -0.00424(9) 0.24222(18) 0.0492(7) Uani 1 1 d . . .
O21 O 0.69982(10) 0.08721(8) 0.08190(14) 0.0298(4) Uani 1 1 d . . .
O22 O 0.67602(11) 0.16005(8) 0.13153(14) 0.0305(5) Uani 1 1 d . . .
O23 O 0.59962(12) 0.12045(10) 0.03770(19) 0.0517(7) Uani 1 1 d . . .
O31 O 0.78563(11) 0.21328(7) 0.23307(14) 0.0302(5) Uani 1 1 d . . .
O32 O 0.85496(10) 0.17090(7) 0.32897(14) 0.0284(4) Uani 1 1 d . . .
O33 O 0.84404(14) 0.24950(9) 0.35358(19) 0.0515(7) Uani 1 1 d . . .
P1 P 0.89392(3) 0.15173(2) -0.01187(4) 0.01424(12) Uani 1 1 d . . .
P2 P 0.67867(3) 0.09306(2) 0.40898(4) 0.01618(13) Uani 1 1 d . . .
Eu1 Eu 0.787284(6) 0.123988(4) 0.200653(8) 0.01438(4) Uani 1 1 d . . .
C41 C 0.4777(6) 0.1368(4) 0.7200(9) 0.077(2) Uiso 0.50 1 d PD A -1
H41A H 0.4534 0.1063 0.7016 0.115 Uiso 0.50 1 calc PR A -1
H41B H 0.4915 0.1537 0.6615 0.115 Uiso 0.50 1 calc PR A -1
H41C H 0.4468 0.1582 0.7547 0.115 Uiso 0.50 1 calc PR A -1
O4 O 0.5338(4) 0.0903(3) 0.8446(5) 0.084(2) Uiso 0.50 1 d PD A -1
H4 H 0.5668 0.0916 0.8875 0.126 Uiso 0.50 1 calc PR A -1
C42 C 0.5401(7) 0.1255(4) 0.7833(9) 0.077(2) Uiso 0.50 1 d PD A -1
H42A H 0.5783 0.1170 0.7418 0.092 Uiso 0.50 1 calc PR A -1
H42B H 0.5541 0.1556 0.8199 0.092 Uiso 0.50 1 calc PR A -1

loop_
_atom_site_aniso_label
_atom_site_aniso_U_11
_atom_site_aniso_U_22
_atom_site_aniso_U_33
_atom_site_aniso_U_23
_atom_site_aniso_U_13
_atom_site_aniso_U_12
C1 0.0209(12) 0.0191(13) 0.0224(12) -0.0032(10) 0.0103(10) -0.0012(10)
C2 0.0232(14) 0.0256(15) 0.0388(16) 0.0007(12) 0.0020(12) 0.0084(12)
C3 0.0305(15) 0.0192(13) 0.0295(14) -0.0016(11) 0.0095(12) -0.0011(11)
C4 0.0315(15) 0.0287(15) 0.0327(15) -0.0105(12) 0.0173(12) -0.0027(12)
C5 0.0256(14) 0.0307(15) 0.0152(12) 0.0042(11) -0.0007(10) -0.0017(12)
C6 0.0481(19) 0.0427(19) 0.0168(13) 0.0118(12) 0.0040(12) -0.0037(15)
C7 0.0337(16) 0.0440(19) 0.0214(14) -0.0035(12) -0.0021(12) -0.0104(14)
C8 0.0313(16) 0.0387(18) 0.0282(15) 0.0066(13) -0.0038(12) 0.0101(13)
C9 0.0245(13) 0.0170(13) 0.0237(13) -0.0032(10) 0.0038(10) -0.0060(10)
C10 0.0257(14) 0.0307(15) 0.0246(14) -0.0091(11) 0.0013(11) -0.0053(12)
C11 0.0442(18) 0.0174(14) 0.0415(17) -0.0044(12) 0.0018(14) -0.0009(13)
C12 0.0340(16) 0.0309(16) 0.0341(16) -0.0015(13) 0.0128(13) -0.0166(13)
C13 0.0233(13) 0.0341(15) 0.0144(12) 0.0032(11) 0.0027(10) 0.0090(12)
C14 0.0370(17) 0.0410(18) 0.0208(14) 0.0130(12) 0.0070(12) 0.0143(14)
C15 0.0329(16) 0.0449(18) 0.0185(13) -0.0027(12) -0.0018(11) 0.0003(14)
C16 0.0261(15) 0.0459(19) 0.0236(14) 0.0058(13) 0.0012(11) 0.0139(13)
C17 0.0231(13) 0.0228(14) 0.0274(14) 0.0005(11) 0.0105(11) -0.0018(11)
C18 0.0252(14) 0.0321(16) 0.0309(15) -0.0058(12) 0.0024(12) -0.0075(12)
C19 0.0400(17) 0.0216(15) 0.0367(16) 0.0043(12) 0.0139(13) 0.0019(13)
C20 0.0309(16) 0.0362(17) 0.0385(17) 0.0040(14) 0.0174(13) -0.0063(13)
C21 0.0229(13) 0.0260(14) 0.0208(12) 0.0053(11) 0.0065(10) 0.0093(11)
C22 0.0246(14) 0.0364(17) 0.0302(15) 0.0063(13) 0.0018(11) 0.0122(13)
C23 0.0341(16) 0.0304(16) 0.0288(15) 0.0035(12) 0.0152(12) 0.0126(13)
C24 0.0367(16) 0.0205(14) 0.0286(14) 0.0023(11) 0.0109(12) 0.0084(12)
N11 0.0400(14) 0.0250(13) 0.0197(11) 0.0069(9) 0.0114(10) 0.0100(11)
N21 0.0236(12) 0.0407(15) 0.0242(12) 0.0071(11) -0.0006(9) -0.0026(11)
N32 0.0291(13) 0.0249(13) 0.0320(13) -0.0082(10) 0.0084(10) -0.0048(10)
O1 0.0178(8) 0.0198(9) 0.0141(8) 0.0015(7) 0.0049(7) -0.0006(7)
O2 0.0169(8) 0.0218(9) 0.0144(8) 0.0019(7) 0.0054(6) 0.0005(7)
O11 0.0309(11) 0.0305(11) 0.0256(10) 0.0009(8) -0.0041(8) 0.0056(9)
O12 0.0340(11) 0.0223(10) 0.0373(11) -0.0047(9) 0.0076(9) -0.0006(9)
O13 0.0715(18) 0.0320(13) 0.0447(14) 0.0118(11) 0.0099(12) 0.0272(12)
O21 0.0251(10) 0.0357(12) 0.0281(10) -0.0076(9) -0.0006(8) -0.0036(9)
O22 0.0304(11) 0.0306(11) 0.0296(10) 0.0024(9) -0.0057(9) 0.0050(9)
O23 0.0284(12) 0.0696(19) 0.0542(15) 0.0054(13) -0.0200(11) -0.0058(12)
O31 0.0410(12) 0.0213(10) 0.0281(10) -0.0021(8) 0.0007(9) 0.0039(9)
O32 0.0264(10) 0.0269(11) 0.0314(11) -0.0058(8) -0.0017(8) -0.0022(8)
O33 0.0570(16) 0.0342(13) 0.0625(16) -0.0277(12) -0.0019(13) -0.0061(12)
P1 0.0170(3) 0.0144(3) 0.0116(3) 0.0003(2) 0.0034(2) -0.0015(2)
P2 0.0158(3) 0.0193(3) 0.0139(3) 0.0031(2) 0.0051(2) 0.0043(2)
Eu1 0.01594(7) 0.01587(7) 0.01170(6) 0.00017(4) 0.00369(4) -0.00020(5)

loop_
_atom_type_symbol
_atom_type_description
_atom_type_scat_dispersion_real
_atom_type_scat_dispersion_imag
_atom_type_scat_source
C C 0.0033 0.0016 'International Tables Vol C Tables 4.2.6.8 and 6.1.1.4'
H H 0.0000 0.0000 'International Tables Vol C Tables 4.2.6.8 and 6.1.1.4'
N N 0.0061 0.0033 'International Tables Vol C Tables 4.2.6.8 and 6.1.1.4'
O O 0.0106 0.0060 'International Tables Vol C Tables 4.2.6.8 and 6.1.1.4'
P P 0.1023 0.0942 'International Tables Vol C Tables 4.2.6.8 and 6.1.1.4'
Eu Eu -0.1578 3.6682 'International Tables Vol C Tables 4.2.6.8 and 6.1.1.4'

loop_
_geom_angle_atom_site_label_1
_geom_angle_atom_site_label_2
_geom_angle_atom_site_label_3
_geom_angle
C4 C1 C2 109.5(2)
C4 C1 C3 108.7(2)
C2 C1 C3 105.9(2)
C4 C1 P1 114.15(19)
C2 C1 P1 109.59(18)
C3 C1 P1 108.64(18)
C1 C2 H2A 109.5
C1 C2 H2B 109.5
H2A C2 H2B 109.5
C1 C2 H2C 109.5
H2A C2 H2C 109.5
H2B C2 H2C 109.5
C1 C3 H3A 109.5
C1 C3 H3B 109.5
H3A C3 H3B 109.5
C1 C3 H3C 109.5
H3A C3 H3C 109.5
H3B C3 H3C 109.5
C1 C4 H4A 109.5
C1 C4 H4B 109.5
H4A C4 H4B 109.5
C1 C4 H4C 109.5
H4A C4 H4C 109.5
H4B C4 H4C 109.5
C6 C5 C7 109.0(2)
C6 C5 C8 109.6(2)
C7 C5 C8 105.4(2)
C6 C5 P1 114.1(2)
C7 C5 P1 109.73(19)
C8 C5 P1 108.69(18)
C5 C6 H6A 109.5
C5 C6 H6B 109.5
H6A C6 H6B 109.5
C5 C6 H6C 109.5
H6A C6 H6C 109.5
H6B C6 H6C 109.5
C5 C7 H7A 109.5
C5 C7 H7B 109.5
H7A C7 H7B 109.5
C5 C7 H7C 109.5
H7A C7 H7C 109.5
H7B C7 H7C 109.5
C5 C8 H8A 109.5
C5 C8 H8B 109.5
H8A C8 H8B 109.5
C5 C8 H8C 109.5
H8A C8 H8C 109.5
H8B C8 H8C 109.5
C11 C9 C12 109.0(2)
C11 C9 C10 105.5(2)
C12 C9 C10 109.1(2)
C11 C9 P1 110.94(19)
C12 C9 P1 113.20(19)
C10 C9 P1 108.78(18)
C9 C10 H10A 109.5
C9 C10 H10B 109.5
H10A C10 H10B 109.5
C9 C10 H10C 109.5
H10A C10 H10C 109.5
H10B C10 H10C 109.5
C9 C11 H11A 109.5
C9 C11 H11B 109.5
H11A C11 H11B 109.5
C9 C11 H11C 109.5
H11A C11 H11C 109.5
H11B C11 H11C 109.5
C9 C12 H12A 109.5
C9 C12 H12B 109.5
H12A C12 H12B 109.5
C9 C12 H12C 109.5
H12A C12 H12C 109.5
H12B C12 H12C 109.5
C15 C13 C14 109.2(2)
C15 C13 C16 105.4(2)
C14 C13 C16 108.9(2)
C15 C13 P2 111.00(19)
C14 C13 P2 113.4(2)
C16 C13 P2 108.54(18)
C13 C14 H14A 109.5
C13 C14 H14B 109.5
H14A C14 H14B 109.5
C13 C14 H14C 109.5
H14A C14 H14C 109.5
H14B C14 H14C 109.5
C13 C15 H15A 109.5
C13 C15 H15B 109.5
H15A C15 H15B 109.5
C13 C15 H15C 109.5
H15A C15 H15C 109.5
H15B C15 H15C 109.5
C13 C16 H16A 109.5
C13 C16 H16B 109.5
H16A C16 H16B 109.5
C13 C16 H16C 109.5
H16A C16 H16C 109.5
H16B C16 H16C 109.5
C19 C17 C20 108.7(2)
C19 C17 C18 104.9(2)
C20 C17 C18 109.6(2)
C19 C17 P2 110.4(2)
C20 C17 P2 114.1(2)
C18 C17 P2 108.74(18)
C17 C18 H18A 109.5
C17 C18 H18B 109.5
H18A C18 H18B 109.5
C17 C18 H18C 109.5
H18A C18 H18C 109.5
H18B C18 H18C 109.5
C17 C19 H19A 109.5
C17 C19 H19B 109.5
H19A C19 H19B 109.5
C17 C19 H19C 109.5
H19A C19 H19C 109.5
H19B C19 H19C 109.5
C17 C20 H20A 109.5
C17 C20 H20B 109.5
H20A C20 H20B 109.5
C17 C20 H20C 109.5
H20A C20 H20C 109.5
H20B C20 H20C 109.5
C22 C21 C24 105.7(2)
C22 C21 C23 108.5(2)
C24 C21 C23 110.4(2)
C22 C21 P2 110.58(19)
C24 C21 P2 108.64(18)
C23 C21 P2 112.73(18)
C21 C22 H22A 109.5
C21 C22 H22B 109.5
H22A C22 H22B 109.5
C21 C22 H22C 109.5
H22A C22 H22C 109.5
H22B C22 H22C 109.5
C21 C23 H23A 109.5
C21 C23 H23B 109.5
H23A C23 H23B 109.5
C21 C23 H23C 109.5
H23A C23 H23C 109.5
H23B C23 H23C 109.5
C21 C24 H24A 109.5
C21 C24 H24B 109.5
H24A C24 H24B 109.5
C21 C24 H24C 109.5
H24A C24 H24C 109.5
H24B C24 H24C 109.5
O13 N11 O11 122.7(3)
O13 N11 O12 122.1(3)
O11 N11 O12 115.1(2)
O13 N11 Eu1 178.93(19)
O11 N11 Eu1 57.59(12)
O12 N11 Eu1 57.55(13)
O23 N21 O22 122.2(3)
O23 N21 O21 122.0(3)
O22 N21 O21 115.8(2)
O23 N21 Eu1 175.5(2)
O22 N21 Eu1 58.15(13)
O21 N21 Eu1 57.86(12)
O33 N32 O32 122.3(3)
O33 N32 O31 121.9(3)
O32 N32 O31 115.7(2)
O33 N32 Eu1 177.5(2)
O32 N32 Eu1 58.13(12)
O31 N32 Eu1 57.68(13)
P1 O1 Eu1 176.95(11)
P2 O2 Eu1 178.21(12)
N11 O11 Eu1 96.45(15)
N11 O12 Eu1 96.37(15)
N21 O21 Eu1 96.36(15)
N21 O22 Eu1 96.16(15)
N32 O31 Eu1 96.47(15)
N32 O32 Eu1 96.19(15)
O1 P1 C9 107.05(11)
O1 P1 C1 107.17(11)
C9 P1 C1 111.50(12)
O1 P1 C5 106.78(11)
C9 P1 C5 111.73(12)
C1 P1 C5 112.25(12)
O2 P2 C13 107.43(11)
O2 P2 C21 107.01(11)
C13 P2 C21 111.09(12)
O2 P2 C17 106.58(11)
C13 P2 C17 112.10(13)
C21 P2 C17 112.27(13)
O2 Eu1 O1 177.28(6)
O2 Eu1 O12 85.11(7)
O1 Eu1 O12 93.18(7)
O2 Eu1 O11 94.12(7)
O1 Eu1 O11 86.48(6)
O12 Eu1 O11 52.03(7)
O2 Eu1 O31 94.53(7)
O1 Eu1 O31 87.47(7)
O12 Eu1 O31 171.20(7)
O11 Eu1 O31 119.31(7)
O2 Eu1 O32 82.34(6)
O1 Eu1 O32 100.35(6)
O12 Eu1 O32 119.84(7)
O11 Eu1 O32 70.54(7)
O31 Eu1 O32 51.50(7)
O2 Eu1 O21 91.39(6)
O1 Eu1 O21 86.01(6)
O12 Eu1 O21 68.82(7)
O11 Eu1 O21 119.70(7)
O31 Eu1 O21 119.98(7)
O32 Eu1 O21 168.54(7)
O2 Eu1 O22 83.14(7)
O1 Eu1 O22 95.84(6)
O12 Eu1 O22 118.44(7)
O11 Eu1 O22 170.40(7)
O31 Eu1 O22 70.17(7)
O32 Eu1 O22 117.97(7)
O21 Eu1 O22 51.41(7)
O2 Eu1 N11 89.73(6)
O1 Eu1 N11 89.65(6)
O12 Eu1 N11 26.07(7)
O11 Eu1 N11 25.96(7)
O31 Eu1 N11 145.26(7)
O32 Eu1 N11 95.24(7)
O21 Eu1 N11 94.31(7)
O22 Eu1 N11 144.51(7)
O2 Eu1 N32 87.52(7)
O1 Eu1 N32 95.07(6)
O12 Eu1 N32 145.51(7)
O11 Eu1 N32 95.13(7)
O31 Eu1 N32 25.85(7)
O32 Eu1 N32 25.67(7)
O21 Eu1 N32 145.12(7)
O22 Eu1 N32 93.94(7)
N11 Eu1 N32 120.53(7)
O2 Eu1 N21 85.71(6)
O1 Eu1 N21 92.28(6)
O12 Eu1 N21 93.38(7)
O11 Eu1 N21 145.17(7)
O31 Eu1 N21 95.37(7)
O32 Eu1 N21 143.29(7)
O21 Eu1 N21 25.78(7)
O22 Eu1 N21 25.69(7)
N11 Eu1 N21 119.35(7)
N32 Eu1 N21 119.62(7)
O4 C42 C41 116.0(11)
O4 C42 H42A 108.3
C41 C42 H42A 108.3
O4 C42 H42B 108.3
C41 C42 H42B 108.3
H42A C42 H42B 107.4

loop_
_geom_bond_atom_site_label_1
_geom_bond_atom_site_label_2
_geom_bond_distance
C1 C4 1.536(4)
C1 C2 1.543(4)
C1 C3 1.544(4)
C1 P1 1.868(3)
C2 H2A 0.9800
C2 H2B 0.9800
C2 H2C 0.9800
C3 H3A 0.9800
C3 H3B 0.9800
C3 H3C 0.9800
C4 H4A 0.9800
C4 H4B 0.9800
C4 H4C 0.9800
C5 C6 1.542(4)
C5 C7 1.544(4)
C5 C8 1.545(4)
C5 P1 1.872(3)
C6 H6A 0.9800
C6 H6B 0.9800
C6 H6C 0.9800
C7 H7A 0.9800
C7 H7B 0.9800
C7 H7C 0.9800
C8 H8A 0.9800
C8 H8B 0.9800
C8 H8C 0.9800
C9 C11 1.533(4)
C9 C12 1.544(4)
C9 C10 1.545(4)
C9 P1 1.864(3)
C10 H10A 0.9800
C10 H10B 0.9800
C10 H10C 0.9800
C11 H11A 0.9800
C11 H11B 0.9800
C11 H11C 0.9800
C12 H12A 0.9800
C12 H12B 0.9800
C12 H12C 0.9800
C13 C15 1.539(4)
C13 C14 1.543(4)
C13 C16 1.549(4)
C13 P2 1.870(3)
C14 H14A 0.9800
C14 H14B 0.9800
C14 H14C 0.9800
C15 H15A 0.9800
C15 H15B 0.9800
C15 H15C 0.9800
C16 H16A 0.9800
C16 H16B 0.9800
C16 H16C 0.9800
C17 C19 1.540(4)
C17 C20 1.541(4)
C17 C18 1.549(4)
C17 P2 1.871(3)
C18 H18A 0.9800
C18 H18B 0.9800
C18 H18C 0.9800
C19 H19A 0.9800
C19 H19B 0.9800
C19 H19C 0.9800
C20 H20A 0.9800
C20 H20B 0.9800
C20 H20C 0.9800
C21 C22 1.537(4)
C21 C24 1.543(4)
C21 C23 1.543(4)
C21 P2 1.871(3)
C22 H22A 0.9800
C22 H22B 0.9800
C22 H22C 0.9800
C23 H23A 0.9800
C23 H23B 0.9800
C23 H23C 0.9800
C24 H24A 0.9800
C24 H24B 0.9800
C24 H24C 0.9800
N11 O13 1.214(3)
N11 O11 1.274(3)
N11 O12 1.279(3)
N11 Eu1 2.892(2)
N21 O23 1.219(3)
N21 O22 1.270(3)
N21 O21 1.274(3)
N21 Eu1 2.913(2)
N32 O33 1.219(3)
N32 O32 1.266(3)
N32 O31 1.275(3)
N32 Eu1 2.905(2)
O1 P1 1.5245(17)
O1 Eu1 2.2438(16)
O2 P2 1.5206(17)
O2 Eu1 2.2413(16)
O11 Eu1 2.4572(19)
O12 Eu1 2.456(2)
O21 Eu1 2.4816(19)
O22 Eu1 2.4885(19)
O31 Eu1 2.4705(19)
O32 Eu1 2.4815(19)
C41 C42 1.470(10)
C41 H41A 0.9800
C41 H41B 0.9800
C41 H41C 0.9800
O4 C42 1.288(8)
O4 H4 0.8400
C42 H42A 0.9900
C42 H42B 0.9900
